data_7063546
loop_
_publ_author_name
'Kaur, Rupali'
'Yadav, Neeraj'
'Gouda, Laxman'
'Jassal, Amanpreet Kaur'

_publ_section_title
;
 Insight on the diversity of dimensionality in silver-based coordination
 polymers for enhanced supercapacitor performance
;
_journal_name_full 'New Journal of Chemistry'
_journal_paper_doi 10.1039/D4NJ04451G
_journal_year 2024
_chemical_formula_moiety 'C10 H8 Ag N2, 0.5(C12 H6 O4), 2(H2 O)'
_chemical_formula_sum 'C16 H15 Ag N2 O4'
_chemical_formula_weight 407.17
_space_group_crystal_system triclinic
_space_group_IT_number 2
_space_group_name_Hall '-P 1'
_space_group_name_H-M_alt 'P -1'
_atom_sites_solution_hydrogens mixed
_audit_creation_method SHELXL-2016/6
_audit_update_record
;
2024-05-11 deposited with the CCDC.	2024-11-21 downloaded from the CCDC.
;
_cell_angle_alpha 90.4410(17)
_cell_angle_beta 94.9190(15)
_cell_angle_gamma 108.8220(16)
_cell_formula_units_Z 2
_cell_length_a 7.1387(3)
_cell_length_b 9.6061(4)
_cell_length_c 11.4125(5)
_cell_measurement_reflns_used 9246
_cell_measurement_temperature 296(2)
_cell_measurement_theta_max 29.34
_cell_measurement_theta_min 2.82
_cell_volume 737.52(5)
_computing_cell_refinement 'Bruker SAINT'
_computing_data_collection 'Bruker APEX3'
_computing_data_reduction 'Bruker SAINT'
_computing_molecular_graphics 'Bruker SHELXTL'
_computing_publication_material 'Bruker SHELXTL'
_computing_structure_refinement 'SHELXL-2016/6 (Sheldrick, 2016)'
_computing_structure_solution 'Sir-92 (Altomare et al., 1993)'
_diffrn_ambient_temperature 296(2)
_diffrn_measured_fraction_theta_full 0.999
_diffrn_measured_fraction_theta_max 0.994
_diffrn_measurement_device_type 'Bruker APEX-III CCD'
_diffrn_measurement_method '\f and \w scans'
_diffrn_radiation_type MoK\a
_diffrn_radiation_wavelength 0.71073
_diffrn_reflns_av_R_equivalents 0.0185
_diffrn_reflns_av_unetI/netI 0.0160
_diffrn_reflns_Laue_measured_fraction_full 0.999
_diffrn_reflns_Laue_measured_fraction_max 0.994
_diffrn_reflns_limit_h_max 9
_diffrn_reflns_limit_h_min -9
_diffrn_reflns_limit_k_max 13
_diffrn_reflns_limit_k_min -12
_diffrn_reflns_limit_l_max 15
_diffrn_reflns_limit_l_min -15
_diffrn_reflns_number 14602
_diffrn_reflns_point_group_measured_fraction_full 0.999
_diffrn_reflns_point_group_measured_fraction_max 0.994
_diffrn_reflns_theta_full 25.242
_diffrn_reflns_theta_max 29.356
_diffrn_reflns_theta_min 1.792
_exptl_absorpt_coefficient_mu 1.389
_exptl_absorpt_correction_T_max 0.7459
_exptl_absorpt_correction_T_min 0.6469
_exptl_absorpt_correction_type multi-scan
_exptl_absorpt_process_details 'SADABS-2016/6 - Bruker AXS area detector scaling and absorption correction'
_exptl_crystal_colour Colorless
_exptl_crystal_density_diffrn 1.834
_exptl_crystal_description Needles
_exptl_crystal_F_000 408
_exptl_crystal_size_max 0.14
_exptl_crystal_size_mid 0.10
_exptl_crystal_size_min 0.08
_refine_diff_density_max 0.697
_refine_diff_density_min -0.665
_refine_diff_density_rms 0.063
_refine_ls_extinction_method none
_refine_ls_goodness_of_fit_ref 1.057
_refine_ls_hydrogen_treatment mixed
_refine_ls_matrix_type full
_refine_ls_number_parameters 220
_refine_ls_number_reflns 4026
_refine_ls_number_restraints 6
_refine_ls_restrained_S_all 1.057
_refine_ls_R_factor_all 0.0341
_refine_ls_R_factor_gt 0.0279
_refine_ls_shift/su_max 0.000
_refine_ls_shift/su_mean 0.000
_refine_ls_structure_factor_coef Fsqd
_refine_ls_weighting_details 'w=1/[\s^2^(Fo^2^)+(0.0335P)^2^+0.4513P] where P=(Fo^2^+2Fc^2^)/3'
_refine_ls_weighting_scheme calc
_refine_ls_wR_factor_gt 0.0706
_refine_ls_wR_factor_ref 0.0753
_reflns_Friedel_coverage 0.000
_reflns_number_gt 3442
_reflns_number_total 4026
_reflns_threshold_expression 'I > 2\s(I)'
_cod_data_source_file d4nj04451g2.cif
_cod_data_source_block shelx_CCDC1
_cod_depositor_comments
;
The following automatic conversions were performed:

data item '_exptl_absorpt_correction_type' value 'Multi-scan' was
changed to 'multi-scan' in accordance with the
/home/data/users/saulius/crontab/automatic-downloads/rss-feeds/RSC/lib/dictionaries/cif_core.dic
dictionary named 'cif_core.dic' version 2.4.2 last updated on
2011-04-26.

Automatic conversion script
Id: cif_fix_values 8170 2020-07-09 18:12:32Z antanas 
;
_cod_database_code 7063546
_shelx_shelxl_version_number 2016/6
_shelx_space_group_comment
;
The symmetry employed for this shelxl refinement is uniquely defined
by the following loop, which should always be used as a source of
symmetry information in preference to the above space-group names.
They are only intended as comments.
;

loop_
_space_group_symop_operation_xyz
'x, y, z'
'-x, -y, -z'

loop_
_atom_site_label
_atom_site_type_symbol
_atom_site_fract_x
_atom_site_fract_y
_atom_site_fract_z
_atom_site_U_iso_or_equiv
_atom_site_adp_type
_atom_site_occupancy
_atom_site_site_symmetry_order
_atom_site_calc_flag
_atom_site_refinement_flags_posn
_atom_site_refinement_flags_adp
_atom_site_refinement_flags_occupancy
_atom_site_disorder_assembly
_atom_site_disorder_group
C1 C 0.3338(5) 0.1487(3) 0.29910(19) 0.0653(8) Uani 1 1 d . . . . .
H1 H 0.387069 0.237473 0.262924 0.078 Uiso 1 1 calc R U . . .
C2 C 0.3387(5) 0.1503(2) 0.42034(18) 0.0603(8) Uani 1 1 d . . . . .
H2 H 0.393853 0.238838 0.463412 0.072 Uiso 1 1 calc R U . . .
C3 C 0.2623(3) 0.02111(18) 0.47808(14) 0.0255(3) Uani 1 1 d . . . . .
C4 C 0.1864(3) -0.1054(2) 0.40731(15) 0.0365(4) Uani 1 1 d . . . . .
H4 H 0.135712 -0.196086 0.441195 0.044 Uiso 1 1 calc R U . . .
C5 C 0.1853(3) -0.0979(2) 0.28639(16) 0.0387(4) Uani 1 1 d . . . . .
H5 H 0.131664 -0.184892 0.241110 0.046 Uiso 1 1 calc R U . . .
C6 C 0.3289(3) 0.1435(2) 0.79755(17) 0.0430(5) Uani 1 1 d . . . . .
H6 H 0.373154 0.231791 0.841538 0.052 Uiso 1 1 calc R U . . .
C7 C 0.3324(3) 0.1480(2) 0.67679(16) 0.0397(4) Uani 1 1 d . . . . .
H7 H 0.380658 0.238036 0.641552 0.048 Uiso 1 1 calc R U . . .
C8 C 0.2645(3) 0.01900(18) 0.60792(13) 0.0256(3) Uani 1 1 d . . . . .
C9 C 0.1961(5) -0.1100(2) 0.66747(18) 0.0542(7) Uani 1 1 d . . . . .
H9 H 0.148084 -0.199865 0.625671 0.065 Uiso 1 1 calc R U . . .
C10 C 0.1988(5) -0.1060(2) 0.78908(18) 0.0586(7) Uani 1 1 d . . . . .
H10 H 0.152206 -0.194379 0.826860 0.070 Uiso 1 1 calc R U . . .
C11 C 0.1367(3) 0.51779(18) 0.30055(15) 0.0277(3) Uani 1 1 d . . . . .
C12 C 0.2142(2) 0.50992(18) 0.41348(15) 0.0275(3) Uani 1 1 d . . . . .
H12 H 0.344582 0.509986 0.426629 0.033 Uiso 1 1 calc R U . . .
C13 C 0.1002(2) 0.50164(18) 0.51112(15) 0.0254(3) Uani 1 1 d . . . . .
C14 C 0.1792(3) 0.49642(19) 0.62878(15) 0.0288(3) Uani 1 1 d . . . . .
H14 H 0.310897 0.500186 0.644041 0.035 Uiso 1 1 calc R U . . .
C15 C -0.0632(3) 0.5141(2) 0.27981(15) 0.0305(3) Uani 1 1 d . . . . .
H15 H -0.116536 0.518911 0.203270 0.037 Uiso 1 1 calc R U . . .
C16 C 0.2665(3) 0.5328(2) 0.19964(16) 0.0317(4) Uani 1 1 d . . . . .
N1 N 0.2568(3) 0.02679(18) 0.23146(13) 0.0360(3) Uani 1 1 d . . . . .
N2 N 0.2649(3) 0.01833(19) 0.85388(13) 0.0374(4) Uani 1 1 d . . . . .
O1 O 0.4221(2) 0.50013(18) 0.21908(13) 0.0419(3) Uani 1 1 d . . . . .
O2 O 0.2116(2) 0.5791(2) 0.10509(13) 0.0522(4) Uani 1 1 d . . . . .
O1W O 0.4978(3) 0.3220(2) 0.05304(17) 0.0660(6) Uani 1 1 d D . . . .
H11W H 0.498(5) 0.389(3) 0.094(3) 0.079 Uiso 1 1 d D U . . .
H12W H 0.584(4) 0.356(3) 0.012(3) 0.079 Uiso 1 1 d D U . . .
O2W O 0.9628(3) 0.7386(2) 0.02138(18) 0.0588(4) Uani 1 1 d D . . . .
H21W H 0.858(3) 0.686(3) -0.003(3) 0.071 Uiso 1 1 d D U . . .
H22W H 1.026(4) 0.683(3) 0.037(3) 0.071 Uiso 1 1 d D U . . .
Ag1 Ag 0.25540(3) 0.02786(2) 0.04202(2) 0.05668(9) Uani 1 1 d . . . . .

loop_
_atom_site_aniso_label
_atom_site_aniso_U_11
_atom_site_aniso_U_22
_atom_site_aniso_U_33
_atom_site_aniso_U_23
_atom_site_aniso_U_13
_atom_site_aniso_U_12
C1 0.127(2) 0.0320(11) 0.0183(9) 0.0066(8) 0.0083(11) 0.0001(12)
C2 0.120(2) 0.0267(10) 0.0176(9) 0.0005(7) 0.0058(11) 0.0014(11)
C3 0.0346(8) 0.0275(8) 0.0143(6) 0.0009(6) 0.0036(6) 0.0094(6)
C4 0.0600(12) 0.0259(8) 0.0168(7) 0.0016(6) 0.0043(7) 0.0044(8)
C5 0.0632(13) 0.0291(9) 0.0179(8) -0.0025(6) 0.0027(8) 0.0071(8)
C6 0.0603(13) 0.0389(10) 0.0194(8) -0.0053(7) 0.0073(8) 0.0008(9)
C7 0.0602(12) 0.0310(9) 0.0187(8) -0.0010(7) 0.0083(8) 0.0011(8)
C8 0.0335(8) 0.0294(8) 0.0140(7) 0.0009(6) 0.0040(6) 0.0098(6)
C9 0.111(2) 0.0275(9) 0.0186(9) 0.0013(7) 0.0122(10) 0.0139(11)
C10 0.120(2) 0.0345(11) 0.0193(9) 0.0070(8) 0.0157(11) 0.0194(12)
C11 0.0316(8) 0.0246(8) 0.0254(8) 0.0001(6) 0.0072(6) 0.0059(6)
C12 0.0263(8) 0.0287(8) 0.0279(8) 0.0015(6) 0.0054(6) 0.0089(6)
C13 0.0285(8) 0.0228(7) 0.0245(7) 0.0019(6) 0.0047(6) 0.0071(6)
C14 0.0265(8) 0.0317(8) 0.0275(8) 0.0030(6) 0.0025(6) 0.0083(6)
C15 0.0329(8) 0.0333(9) 0.0240(8) 0.0034(6) 0.0027(6) 0.0089(7)
C16 0.0342(9) 0.0341(9) 0.0250(8) -0.0025(7) 0.0078(6) 0.0076(7)
N1 0.0542(10) 0.0375(8) 0.0138(6) 0.0019(6) 0.0040(6) 0.0111(7)
N2 0.0549(10) 0.0422(9) 0.0136(6) 0.0016(6) 0.0058(6) 0.0129(7)
O1 0.0414(7) 0.0567(9) 0.0337(7) 0.0025(6) 0.0120(6) 0.0219(7)
O2 0.0503(9) 0.0863(12) 0.0273(7) 0.0138(7) 0.0122(6) 0.0298(9)
O1W 0.0942(15) 0.0465(10) 0.0433(10) -0.0067(7) 0.0359(10) -0.0038(9)
O2W 0.0671(12) 0.0451(9) 0.0582(11) 0.0011(8) 0.0013(9) 0.0111(8)
Ag1 0.08902(17) 0.06805(14) 0.01262(8) 0.00356(7) 0.00832(7) 0.02406(11)

loop_
_atom_type_symbol
_atom_type_description
_atom_type_scat_dispersion_real
_atom_type_scat_dispersion_imag
_atom_type_scat_source
C C 0.0030 0.0020 'International Tables Vol C Tables 4.2.6.8 and 6.1.1.4'
H H 0.0000 0.0000 'International Tables Vol C Tables 4.2.6.8 and 6.1.1.4'
N N 0.0060 0.0030 'International Tables Vol C Tables 4.2.6.8 and 6.1.1.4'
O O 0.0110 0.0060 'International Tables Vol C Tables 4.2.6.8 and 6.1.1.4'
Ag Ag -0.8970 1.1020 'International Tables Vol C Tables 4.2.6.8 and 6.1.1.4'

loop_
_geom_angle_atom_site_label_1
_geom_angle_atom_site_label_2
_geom_angle_atom_site_label_3
_geom_angle
_geom_angle_site_symmetry_1
_geom_angle_site_symmetry_3
_geom_angle_publ_flag
N1 C1 C2 123.32(19) . . ?
N1 C1 H1 118.3 . . ?
C2 C1 H1 118.3 . . ?
C1 C2 C3 120.45(19) . . ?
C1 C2 H2 119.8 . . ?
C3 C2 H2 119.8 . . ?
C4 C3 C2 115.84(16) . . ?
C4 C3 C8 122.34(16) . . ?
C2 C3 C8 121.81(16) . . ?
C3 C4 C5 120.31(17) . . ?
C3 C4 H4 119.8 . . ?
C5 C4 H4 119.8 . . ?
N1 C5 C4 123.49(17) . . ?
N1 C5 H5 118.3 . . ?
C4 C5 H5 118.3 . . ?
N2 C6 C7 122.99(18) . . ?
N2 C6 H6 118.5 . . ?
C7 C6 H6 118.5 . . ?
C6 C7 C8 120.28(18) . . ?
C6 C7 H7 119.9 . . ?
C8 C7 H7 119.9 . . ?
C9 C8 C7 116.09(16) . . ?
C9 C8 C3 122.56(16) . . ?
C7 C8 C3 121.33(16) . . ?
C8 C9 C10 120.38(19) . . ?
C8 C9 H9 119.8 . . ?
C10 C9 H9 119.8 . . ?
N2 C10 C9 122.8(2) . . ?
N2 C10 H10 118.6 . . ?
C9 C10 H10 118.6 . . ?
C12 C11 C15 119.35(16) . . ?
C12 C11 C16 119.84(16) . . ?
C15 C11 C16 120.80(16) . . ?
C11 C12 C13 121.71(15) . . ?
C11 C12 H12 119.1 . . ?
C13 C12 H12 119.1 . . ?
C14 C13 C13 119.28(19) . 2_566 ?
C14 C13 C12 122.47(15) . . ?
C13 C13 C12 118.26(19) 2_566 . ?
C15 C14 C13 120.59(16) 2_566 . ?
C15 C14 H14 119.7 2_566 . ?
C13 C14 H14 119.7 . . ?
C14 C15 C11 120.79(16) 2_566 . ?
C14 C15 H15 119.6 2_566 . ?
C11 C15 H15 119.6 . . ?
O2 C16 O1 125.42(17) . . ?
O2 C16 C11 117.64(17) . . ?
O1 C16 C11 116.92(16) . . ?
C5 N1 C1 116.56(16) . . ?
C5 N1 Ag1 121.04(12) . . ?
C1 N1 Ag1 122.37(13) . . ?
C10 N2 C6 117.40(16) . . ?
C10 N2 Ag1 123.41(14) . 1_556 ?
C6 N2 Ag1 119.07(13) . 1_556 ?
H11W O1W H12W 105(2) . . ?
H21W O2W H22W 103(2) . . ?
N2 Ag1 N1 176.10(6) 1_554 . ?

loop_
_geom_bond_atom_site_label_1
_geom_bond_atom_site_label_2
_geom_bond_distance
_geom_bond_site_symmetry_2
_geom_bond_publ_flag
C1 N1 1.330(3) . ?
C1 C2 1.381(3) . ?
C1 H1 0.9300 . ?
C2 C3 1.381(3) . ?
C2 H2 0.9300 . ?
C3 C4 1.381(2) . ?
C3 C8 1.481(2) . ?
C4 C5 1.382(2) . ?
C4 H4 0.9300 . ?
C5 N1 1.327(2) . ?
C5 H5 0.9300 . ?
C6 N2 1.332(3) . ?
C6 C7 1.381(3) . ?
C6 H6 0.9300 . ?
C7 C8 1.386(2) . ?
C7 H7 0.9300 . ?
C8 C9 1.384(3) . ?
C9 C10 1.386(3) . ?
C9 H9 0.9300 . ?
C10 N2 1.326(3) . ?
C10 H10 0.9300 . ?
C11 C12 1.371(2) . ?
C11 C15 1.415(3) . ?
C11 C16 1.518(2) . ?
C12 C13 1.423(2) . ?
C12 H12 0.9300 . ?
C13 C14 1.419(2) . ?
C13 C13 1.422(3) 2_566 ?
C14 C15 1.371(2) 2_566 ?
C14 H14 0.9300 . ?
C15 H15 0.9300 . ?
C16 O2 1.250(2) . ?
C16 O1 1.251(2) . ?
N1 Ag1 2.1613(15) . ?
N2 Ag1 2.1561(15) 1_556 ?
O1W H11W 0.789(17) . ?
O1W H12W 0.792(17) . ?
O2W H21W 0.780(17) . ?
O2W H22W 0.816(17) . ?

loop_
_geom_torsion_atom_site_label_1
_geom_torsion_atom_site_label_2
_geom_torsion_atom_site_label_3
_geom_torsion_atom_site_label_4
_geom_torsion
_geom_torsion_site_symmetry_1
_geom_torsion_site_symmetry_2
_geom_torsion_site_symmetry_3
_geom_torsion_site_symmetry_4
_geom_torsion_publ_flag
N1 C1 C2 C3 0.3(5) . . . . ?
C1 C2 C3 C4 1.0(4) . . . . ?
C1 C2 C3 C8 -179.7(3) . . . . ?
C2 C3 C4 C5 -1.5(3) . . . . ?
C8 C3 C4 C5 179.24(18) . . . . ?
C3 C4 C5 N1 0.8(4) . . . . ?
N2 C6 C7 C8 1.1(4) . . . . ?
C6 C7 C8 C9 -0.3(3) . . . . ?
C6 C7 C8 C3 178.5(2) . . . . ?
C4 C3 C8 C9 1.9(3) . . . . ?
C2 C3 C8 C9 -177.3(2) . . . . ?
C4 C3 C8 C7 -176.78(19) . . . . ?
C2 C3 C8 C7 4.0(3) . . . . ?
C7 C8 C9 C10 -0.3(4) . . . . ?
C3 C8 C9 C10 -179.1(2) . . . . ?
C8 C9 C10 N2 0.1(5) . . . . ?
C15 C11 C12 C13 -1.5(3) . . . . ?
C16 C11 C12 C13 177.50(15) . . . . ?
C11 C12 C13 C14 -178.69(16) . . . . ?
C11 C12 C13 C13 1.4(3) . . . 2_566 ?
C13 C13 C14 C15 1.1(3) 2_566 . . 2_566 ?
C12 C13 C14 C15 -178.85(16) . . . 2_566 ?
C12 C11 C15 C14 0.3(3) . . . 2_566 ?
C16 C11 C15 C14 -178.68(16) . . . 2_566 ?
C12 C11 C16 O2 -160.95(18) . . . . ?
C15 C11 C16 O2 18.1(3) . . . . ?
C12 C11 C16 O1 17.7(3) . . . . ?
C15 C11 C16 O1 -163.28(17) . . . . ?
C4 C5 N1 C1 0.5(4) . . . . ?
C4 C5 N1 Ag1 178.57(17) . . . . ?
C2 C1 N1 C5 -1.1(5) . . . . ?
C2 C1 N1 Ag1 -179.1(3) . . . . ?
C9 C10 N2 C6 0.7(4) . . . . ?
C9 C10 N2 Ag1 176.5(2) . . . 1_556 ?
C7 C6 N2 C10 -1.3(4) . . . . ?
C7 C6 N2 Ag1 -177.35(18) . . . 1_556 ?
